data_1508303
loop_
_publ_author_name
'Zhang, Guo-Biao'
'Wang, Fang-Xin'
'Du, Ji-Yuan'
'Qu, Hu'
'Ma, Xiao-Yan'
'Wei, Meng-Xue'
'Wang, Cheng-Tao'
'Li, Qiong'
'Fan, Chun-An'

_publ_section_title
;
 Toward the total synthesis of palhinine A: expedient assembly of
 multifunctionalized isotwistane ring system with contiguous quaternary
 stereocenters.
;
_journal_issue 14
_journal_name_full 'Organic letters'
_journal_page_first 3696
_journal_page_last 3699
_journal_paper_doi 10.1021/ol301534r
_journal_volume 14
_journal_year 2012
_chemical_formula_sum 'C27 H52 O4 Si2'
_chemical_formula_weight 496.87
_chemical_name_systematic
; 
 ? 
;
_space_group_IT_number 2
_symmetry_cell_setting triclinic
_symmetry_space_group_name_Hall '-P 1'
_symmetry_space_group_name_H-M 'P -1'
_atom_sites_solution_hydrogens geom
_atom_sites_solution_primary direct
_atom_sites_solution_secondary difmap
_audit_creation_method SHELXL-97
_cell_angle_alpha 69.352(11)
_cell_angle_beta 74.860(11)
_cell_angle_gamma 67.864(11)
_cell_formula_units_Z 2
_cell_length_a 11.025(11)
_cell_length_b 11.690(11)
_cell_length_c 13.630(13)
_cell_measurement_reflns_used 1060
_cell_measurement_temperature 296(2)
_cell_measurement_theta_max 27.75
_cell_measurement_theta_min 2.29
_cell_volume 1506(3)
_computing_cell_refinement 'Bruker SAINT'
_computing_data_collection 'Bruker APEX2'
_computing_data_reduction 'Bruker SAINT'
_computing_molecular_graphics 'Bruker SHELXTL'
_computing_publication_material 'Bruker SHELXTL'
_computing_structure_refinement 'SHELXL-97 (Sheldrick, 2008)'
_computing_structure_solution 'SHELXS-97 (Sheldrick, 2008)'
_diffrn_ambient_temperature 296(2)
_diffrn_measured_fraction_theta_full 0.975
_diffrn_measured_fraction_theta_max 0.975
_diffrn_measurement_device_type 'Bruker APEX-II CCD'
_diffrn_measurement_method '\f and \w scans'
_diffrn_radiation_monochromator graphite
_diffrn_radiation_source 'fine-focus sealed tube'
_diffrn_radiation_type MoK\a
_diffrn_radiation_wavelength 0.71073
_diffrn_reflns_av_R_equivalents 0.1154
_diffrn_reflns_av_sigmaI/netI 0.2223
_diffrn_reflns_limit_h_max 13
_diffrn_reflns_limit_h_min -12
_diffrn_reflns_limit_k_max 13
_diffrn_reflns_limit_k_min -14
_diffrn_reflns_limit_l_max 16
_diffrn_reflns_limit_l_min -16
_diffrn_reflns_number 10308
_diffrn_reflns_theta_full 25.20
_diffrn_reflns_theta_max 25.20
_diffrn_reflns_theta_min 2.16
_exptl_absorpt_coefficient_mu 0.145
_exptl_absorpt_correction_T_max 0.9743
_exptl_absorpt_correction_T_min 0.9674
_exptl_absorpt_correction_type multi-scan
_exptl_absorpt_process_details SADABS
_exptl_crystal_colour colorless
_exptl_crystal_density_diffrn 1.096
_exptl_crystal_density_method 'not measured'
_exptl_crystal_description block
_exptl_crystal_F_000 548
_exptl_crystal_size_max 0.23
_exptl_crystal_size_mid 0.21
_exptl_crystal_size_min 0.18
_refine_diff_density_max 0.286
_refine_diff_density_min -0.229
_refine_diff_density_rms 0.042
_refine_ls_extinction_method none
_refine_ls_goodness_of_fit_ref 1.196
_refine_ls_hydrogen_treatment constr
_refine_ls_matrix_type full
_refine_ls_number_parameters 309
_refine_ls_number_reflns 5282
_refine_ls_number_restraints 0
_refine_ls_restrained_S_all 1.196
_refine_ls_R_factor_all 0.2678
_refine_ls_R_factor_gt 0.1327
_refine_ls_shift/su_max 0.000
_refine_ls_shift/su_mean 0.000
_refine_ls_structure_factor_coef Fsqd
_refine_ls_weighting_details 'calc w=1/[\s^2^(Fo^2^)+(0.0000P)^2^+0.0000P] where P=(Fo^2^+2Fc^2^)/3'
_refine_ls_weighting_scheme calc
_refine_ls_wR_factor_gt 0.0978
_refine_ls_wR_factor_ref 0.1144
_reflns_number_gt 1999
_reflns_number_total 5282
_reflns_threshold_expression >2sigma(I)
_cod_data_source_file ol301534r_si_003.cif
_cod_data_source_block p-1
_cod_depositor_comments
;
The following automatic conversions were performed:

'_symmetry_cell_setting' value 'Triclinic' changed to 'triclinic'
according to /home/saulius/struct/CIF-dictionaries/cif_core.dic
dictionary named 'cif_core.dic' version 2.4.2 from 2011-04-26.

Automatic conversion script
Id: cif_fix_values 1891 2012-01-12 08:04:46Z andrius 

 Adding full bibliography for 1508302--1508303.cif.
;
_cod_original_sg_symbol_H-M P-1
_cod_database_code 1508303

loop_
_symmetry_equiv_pos_as_xyz
'x, y, z'
'-x, -y, -z'

loop_
_atom_site_label
_atom_site_type_symbol
_atom_site_fract_x
_atom_site_fract_y
_atom_site_fract_z
_atom_site_U_iso_or_equiv
_atom_site_adp_type
_atom_site_occupancy
_atom_site_symmetry_multiplicity
_atom_site_calc_flag
_atom_site_refinement_flags
C1 C 0.2469(4) 0.2967(5) 0.2723(4) 0.0483(13) Uani 1 1 d .
C2 C 0.2570(4) 0.1578(4) 0.3401(3) 0.0571(14) Uani 1 1 d .
H2A H 0.1771 0.1575 0.3911 0.068 Uiso 1 1 calc R
H2B H 0.2648 0.1064 0.2950 0.068 Uiso 1 1 calc R
C3 C 0.3771(5) 0.0983(5) 0.3987(4) 0.0827(18) Uani 1 1 d .
H3A H 0.3621 0.1402 0.4528 0.099 Uiso 1 1 calc R
H3B H 0.3886 0.0076 0.4334 0.099 Uiso 1 1 calc R
C4 C 0.5002(5) 0.1132(7) 0.3231(5) 0.104(2) Uani 1 1 d .
H4A H 0.5720 0.0857 0.3632 0.125 Uiso 1 1 calc R
H4B H 0.5243 0.0573 0.2781 0.125 Uiso 1 1 calc R
C5 C 0.3805(5) 0.2914(6) 0.1976(5) 0.0677(16) Uani 1 1 d .
C6 C 0.3810(5) 0.4272(7) 0.1295(5) 0.100(2) Uani 1 1 d .
H6A H 0.4567 0.4436 0.1388 0.120 Uiso 1 1 calc R
H6B H 0.3890 0.4336 0.0553 0.120 Uiso 1 1 calc R
C7 C 0.2548(6) 0.5267(6) 0.1607(5) 0.0878(19) Uani 1 1 d .
H7 H 0.2568 0.6134 0.1182 0.105 Uiso 1 1 calc R
C8 C 0.2441(6) 0.5126(6) 0.2767(5) 0.111(2) Uani 1 1 d .
H8A H 0.1721 0.5840 0.2960 0.133 Uiso 1 1 calc R
H8B H 0.3255 0.5136 0.2907 0.133 Uiso 1 1 calc R
C9 C 0.2183(5) 0.3846(5) 0.3428(4) 0.0693(16) Uani 1 1 d .
H9 H 0.2724 0.3409 0.4003 0.083 Uiso 1 1 calc R
C10 C 0.1388(4) 0.5013(4) 0.1415(4) 0.0641(15) Uani 1 1 d .
H10A H 0.1514 0.5024 0.0681 0.077 Uiso 1 1 calc R
H10B H 0.0579 0.5695 0.1541 0.077 Uiso 1 1 calc R
C11 C 0.1239(4) 0.3688(4) 0.2151(3) 0.0397(12) Uani 1 1 d .
C12 C 0.0117(4) 0.3895(4) 0.3073(4) 0.0497(13) Uani 1 1 d .
H12 H -0.0152 0.3118 0.3390 0.060 Uiso 1 1 calc R
C13 C 0.0721(5) 0.4060(5) 0.3875(4) 0.0773(17) Uani 1 1 d .
H13A H 0.0615 0.3435 0.4557 0.093 Uiso 1 1 calc R
H13B H 0.0301 0.4918 0.3963 0.093 Uiso 1 1 calc R
C14 C 0.5175(5) 0.1879(6) 0.0653(4) 0.147(3) Uani 1 1 d .
H14A H 0.5898 0.1634 0.1031 0.220 Uiso 1 1 calc R
H14B H 0.5173 0.2652 0.0085 0.220 Uiso 1 1 calc R
H14C H 0.5274 0.1201 0.0368 0.220 Uiso 1 1 calc R
C15 C 0.0943(4) 0.3067(4) 0.1474(3) 0.0499(13) Uani 1 1 d .
H15A H 0.0233 0.3686 0.1081 0.060 Uiso 1 1 calc R
H15B H 0.1721 0.2826 0.0965 0.060 Uiso 1 1 calc R
C16 C -0.0657(5) 0.1586(5) 0.0674(4) 0.112(2) Uani 1 1 d .
H16A H -0.1536 0.1916 0.1023 0.169 Uiso 1 1 calc R
H16B H -0.0630 0.0946 0.0374 0.169 Uiso 1 1 calc R
H16C H -0.0412 0.2277 0.0121 0.169 Uiso 1 1 calc R
C17 C 0.2184(5) 0.0078(5) 0.0996(4) 0.109(2) Uani 1 1 d .
H17A H 0.2320 0.0579 0.0271 0.163 Uiso 1 1 calc R
H17B H 0.2251 -0.0773 0.1018 0.163 Uiso 1 1 calc R
H17C H 0.2845 0.0026 0.1363 0.163 Uiso 1 1 calc R
C18 C -0.0046(5) -0.0334(5) 0.2845(4) 0.0677(15) Uani 1 1 d .
C19 C 0.0976(6) -0.1036(5) 0.3572(4) 0.127(3) Uani 1 1 d .
H19A H 0.1149 -0.0429 0.3798 0.190 Uiso 1 1 calc R
H19B H 0.1778 -0.1496 0.3205 0.190 Uiso 1 1 calc R
H19C H 0.0658 -0.1634 0.4179 0.190 Uiso 1 1 calc R
C20 C -0.0305(7) -0.1329(6) 0.2503(5) 0.164(3) Uani 1 1 d .
H20A H -0.0529 -0.1974 0.3121 0.245 Uiso 1 1 calc R
H20B H 0.0476 -0.1727 0.2079 0.245 Uiso 1 1 calc R
H20C H -0.1025 -0.0907 0.2097 0.245 Uiso 1 1 calc R
C21 C -0.1309(6) 0.0364(6) 0.3425(5) 0.145(3) Uani 1 1 d .
H21A H -0.1593 -0.0238 0.4048 0.217 Uiso 1 1 calc R
H21B H -0.1979 0.0774 0.2971 0.217 Uiso 1 1 calc R
H21C H -0.1161 0.1004 0.3627 0.217 Uiso 1 1 calc R
C22 C -0.2830(5) 0.4482(7) 0.1952(5) 0.175(4) Uani 1 1 d .
H22A H -0.3211 0.5220 0.1399 0.263 Uiso 1 1 calc R
H22B H -0.3424 0.3981 0.2268 0.263 Uiso 1 1 calc R
H22C H -0.2003 0.3966 0.1658 0.263 Uiso 1 1 calc R
C23 C -0.2970(5) 0.3993(6) 0.4263(5) 0.200(4) Uani 1 1 d .
H23A H -0.2487 0.3112 0.4277 0.300 Uiso 1 1 calc R
H23B H -0.3903 0.4118 0.4384 0.300 Uiso 1 1 calc R
H23C H -0.2750 0.4193 0.4806 0.300 Uiso 1 1 calc R
C24 C -0.3516(5) 0.6736(5) 0.2777(5) 0.0854(18) Uani 1 1 d .
C25 C -0.4987(5) 0.6968(5) 0.2818(4) 0.117(2) Uani 1 1 d .
H25A H -0.5473 0.7856 0.2773 0.176 Uiso 1 1 calc R
H25B H -0.5307 0.6431 0.3472 0.176 Uiso 1 1 calc R
H25C H -0.5105 0.6762 0.2233 0.176 Uiso 1 1 calc R
C26 C -0.3361(6) 0.7119(7) 0.3739(5) 0.172(3) Uani 1 1 d .
H26A H -0.2491 0.7183 0.3634 0.258 Uiso 1 1 calc R
H26B H -0.3488 0.6471 0.4390 0.258 Uiso 1 1 calc R
H26C H -0.4011 0.7933 0.3773 0.258 Uiso 1 1 calc R
O1 O 0.4850(4) 0.2419(4) 0.2580(3) 0.0968(14) Uani 1 1 d .
O2 O 0.3950(3) 0.2104(4) 0.1362(3) 0.0877(12) Uani 1 1 d .
O3 O -0.1007(3) 0.4966(3) 0.2765(2) 0.0620(10) Uani 1 1 d .
O4 O 0.0568(3) 0.1955(3) 0.2099(2) 0.0527(9) Uani 1 1 d .
Si1 Si 0.05125(15) 0.08564(15) 0.16438(12) 0.0619(5) Uani 1 1 d .
Si2 Si -0.25404(15) 0.50308(16) 0.29939(13) 0.0749(6) Uani 1 1 d .
C27 C -0.3008(5) 0.7572(5) 0.1771(5) 0.134(3) Uani 1 1 d .
H27A H -0.3064 0.7335 0.1181 0.200 Uiso 1 1 calc R
H27B H -0.2102 0.7465 0.1775 0.200 Uiso 1 1 calc R
H27C H -0.3530 0.8456 0.1707 0.200 Uiso 1 1 calc R

loop_
_atom_site_aniso_label
_atom_site_aniso_U_11
_atom_site_aniso_U_22
_atom_site_aniso_U_33
_atom_site_aniso_U_23
_atom_site_aniso_U_13
_atom_site_aniso_U_12
C1 0.045(3) 0.062(4) 0.040(3) -0.013(3) -0.008(3) -0.019(3)
C2 0.050(3) 0.059(4) 0.049(3) 0.000(3) -0.014(3) -0.012(3)
C3 0.065(4) 0.093(5) 0.069(4) -0.001(3) -0.022(4) -0.015(4)
C4 0.055(4) 0.136(7) 0.087(5) -0.003(5) -0.034(4) -0.002(5)
C5 0.047(4) 0.082(5) 0.064(4) 0.002(4) -0.011(3) -0.029(4)
C6 0.061(4) 0.125(6) 0.096(5) 0.021(5) -0.022(4) -0.052(4)
C7 0.105(5) 0.070(5) 0.099(6) 0.010(4) -0.038(5) -0.055(4)
C8 0.165(7) 0.081(5) 0.118(6) -0.012(5) -0.064(5) -0.058(5)
C9 0.078(4) 0.071(5) 0.069(4) -0.014(4) -0.033(3) -0.025(4)
C10 0.065(4) 0.055(4) 0.066(4) -0.003(3) -0.015(3) -0.021(3)
C11 0.039(3) 0.041(3) 0.039(3) -0.008(3) -0.011(3) -0.011(3)
C12 0.047(3) 0.053(4) 0.050(3) -0.015(3) -0.007(3) -0.016(3)
C13 0.070(4) 0.095(5) 0.072(4) -0.045(4) -0.020(3) -0.005(3)
C14 0.062(4) 0.223(8) 0.097(5) -0.053(5) 0.028(4) 0.001(4)
C15 0.053(3) 0.053(4) 0.036(3) -0.011(3) -0.003(2) -0.012(3)
C16 0.183(6) 0.083(5) 0.099(5) -0.011(4) -0.088(5) -0.042(4)
C17 0.114(5) 0.078(5) 0.098(5) -0.039(4) 0.038(4) -0.014(4)
C18 0.073(4) 0.059(4) 0.074(4) -0.004(3) -0.019(4) -0.031(3)
C19 0.132(6) 0.126(6) 0.098(5) 0.044(4) -0.054(5) -0.060(5)
C20 0.279(9) 0.112(6) 0.151(7) -0.008(5) -0.051(7) -0.130(7)
C21 0.112(5) 0.132(7) 0.141(7) -0.016(5) 0.057(5) -0.057(5)
C22 0.102(5) 0.256(9) 0.262(9) -0.201(8) -0.023(6) -0.043(5)
C23 0.086(5) 0.155(7) 0.165(7) 0.088(6) 0.035(5) 0.012(5)
C24 0.049(4) 0.086(5) 0.090(5) -0.013(4) -0.014(4) 0.002(4)
C25 0.051(4) 0.126(6) 0.126(6) -0.014(4) -0.013(4) 0.005(4)
C26 0.173(7) 0.203(8) 0.177(8) -0.132(7) -0.033(6) -0.021(6)
O1 0.057(3) 0.126(4) 0.087(3) 0.011(3) -0.030(2) -0.032(3)
O2 0.052(3) 0.129(4) 0.070(3) -0.037(3) 0.007(2) -0.017(2)
O3 0.043(2) 0.061(3) 0.075(3) -0.023(2) -0.0087(19) -0.0058(19)
O4 0.064(2) 0.055(2) 0.044(2) -0.0122(18) -0.0068(17) -0.0273(19)
Si1 0.0758(11) 0.0595(12) 0.0529(10) -0.0175(9) -0.0122(9) -0.0209(9)
Si2 0.0498(11) 0.0706(14) 0.0843(13) -0.0122(10) 0.0010(9) -0.0136(9)
C27 0.109(5) 0.091(6) 0.131(6) 0.038(5) -0.011(5) -0.025(4)

loop_
_atom_type_symbol
_atom_type_description
_atom_type_scat_dispersion_real
_atom_type_scat_dispersion_imag
_atom_type_scat_source
C C 0.0033 0.0016 'International Tables Vol C Tables 4.2.6.8 and 6.1.1.4'
H H 0.0000 0.0000 'International Tables Vol C Tables 4.2.6.8 and 6.1.1.4'
O O 0.0106 0.0060 'International Tables Vol C Tables 4.2.6.8 and 6.1.1.4'
Si Si 0.0817 0.0704 'International Tables Vol C Tables 4.2.6.8 and 6.1.1.4'

loop_
_geom_angle_atom_site_label_1
_geom_angle_atom_site_label_2
_geom_angle_atom_site_label_3
_geom_angle
C2 C1 C9 110.8(4)
C2 C1 C11 115.0(4)
C9 C1 C11 98.6(4)
C2 C1 C5 106.9(4)
C9 C1 C5 111.3(4)
C11 C1 C5 114.2(4)
C3 C2 C1 110.8(4)
C3 C2 H2A 109.5
C1 C2 H2A 109.5
C3 C2 H2B 109.5
C1 C2 H2B 109.5
H2A C2 H2B 108.1
C4 C3 C2 110.7(4)
C4 C3 H3A 109.5
C2 C3 H3A 109.5
C4 C3 H3B 109.5
C2 C3 H3B 109.5
H3A C3 H3B 108.1
O1 C4 C3 113.1(4)
O1 C4 H4A 109.0
C3 C4 H4A 109.0
O1 C4 H4B 109.0
C3 C4 H4B 109.0
H4A C4 H4B 107.8
O1 C5 O2 111.3(5)
O1 C5 C6 106.5(5)
O2 C5 C6 112.5(5)
O1 C5 C1 110.0(4)
O2 C5 C1 106.2(4)
C6 C5 C1 110.4(5)
C7 C6 C5 110.4(5)
C7 C6 H6A 109.6
C5 C6 H6A 109.6
C7 C6 H6B 109.6
C5 C6 H6B 109.6
H6A C6 H6B 108.1
C8 C7 C6 108.3(5)
C8 C7 C10 110.2(5)
C6 C7 C10 108.2(5)
C8 C7 H7 110.0
C6 C7 H7 110.0
C10 C7 H7 110.0
C7 C8 C9 109.0(5)
C7 C8 H8A 109.9
C9 C8 H8A 109.9
C7 C8 H8B 109.9
C9 C8 H8B 109.9
H8A C8 H8B 108.3
C13 C9 C8 111.2(5)
C13 C9 C1 103.5(4)
C8 C9 C1 110.8(5)
C13 C9 H9 110.4
C8 C9 H9 110.4
C1 C9 H9 110.4
C7 C10 C11 111.9(4)
C7 C10 H10A 109.2
C11 C10 H10A 109.2
C7 C10 H10B 109.2
C11 C10 H10B 109.2
H10A C10 H10B 107.9
C15 C11 C12 111.1(4)
C15 C11 C1 119.1(4)
C12 C11 C1 102.2(4)
C15 C11 C10 106.9(4)
C12 C11 C10 109.9(4)
C1 C11 C10 107.4(4)
O3 C12 C13 111.6(4)
O3 C12 C11 113.3(4)
C13 C12 C11 105.3(4)
O3 C12 H12 108.8
C13 C12 H12 108.8
C11 C12 H12 108.8
C12 C13 C9 105.8(4)
C12 C13 H13A 110.6
C9 C13 H13A 110.6
C12 C13 H13B 110.6
C9 C13 H13B 110.6
H13A C13 H13B 108.7
O2 C14 H14A 109.5
O2 C14 H14B 109.5
H14A C14 H14B 109.5
O2 C14 H14C 109.5
H14A C14 H14C 109.5
H14B C14 H14C 109.5
O4 C15 C11 111.7(3)
O4 C15 H15A 109.3
C11 C15 H15A 109.3
O4 C15 H15B 109.3
C11 C15 H15B 109.3
H15A C15 H15B 107.9
Si1 C16 H16A 109.5
Si1 C16 H16B 109.5
H16A C16 H16B 109.5
Si1 C16 H16C 109.5
H16A C16 H16C 109.5
H16B C16 H16C 109.5
Si1 C17 H17A 109.5
Si1 C17 H17B 109.5
H17A C17 H17B 109.5
Si1 C17 H17C 109.5
H17A C17 H17C 109.5
H17B C17 H17C 109.5
C19 C18 C21 109.5(5)
C19 C18 C20 108.2(5)
C21 C18 C20 108.9(5)
C19 C18 Si1 111.6(4)
C21 C18 Si1 109.0(4)
C20 C18 Si1 109.5(4)
C18 C19 H19A 109.5
C18 C19 H19B 109.5
H19A C19 H19B 109.5
C18 C19 H19C 109.5
H19A C19 H19C 109.5
H19B C19 H19C 109.5
C18 C20 H20A 109.5
C18 C20 H20B 109.5
H20A C20 H20B 109.5
C18 C20 H20C 109.5
H20A C20 H20C 109.5
H20B C20 H20C 109.5
C18 C21 H21A 109.5
C18 C21 H21B 109.5
H21A C21 H21B 109.5
C18 C21 H21C 109.5
H21A C21 H21C 109.5
H21B C21 H21C 109.5
Si2 C22 H22A 109.5
Si2 C22 H22B 109.5
H22A C22 H22B 109.5
Si2 C22 H22C 109.5
H22A C22 H22C 109.5
H22B C22 H22C 109.5
Si2 C23 H23A 109.5
Si2 C23 H23B 109.5
H23A C23 H23B 109.5
Si2 C23 H23C 109.5
H23A C23 H23C 109.5
H23B C23 H23C 109.5
C27 C24 C25 110.1(5)
C27 C24 C26 108.2(6)
C25 C24 C26 108.1(5)
C27 C24 Si2 112.7(4)
C25 C24 Si2 112.3(4)
C26 C24 Si2 105.1(4)
C24 C25 H25A 109.5
C24 C25 H25B 109.5
H25A C25 H25B 109.5
C24 C25 H25C 109.5
H25A C25 H25C 109.5
H25B C25 H25C 109.5
C24 C26 H26A 109.5
C24 C26 H26B 109.5
H26A C26 H26B 109.5
C24 C26 H26C 109.5
H26A C26 H26C 109.5
H26B C26 H26C 109.5
C5 O1 C4 113.1(4)
C5 O2 C14 114.5(4)
C12 O3 Si2 128.9(3)
C15 O4 Si1 125.4(3)
O4 Si1 C16 110.3(2)
O4 Si1 C17 110.1(2)
C16 Si1 C17 109.3(3)
O4 Si1 C18 104.7(2)
C16 Si1 C18 111.7(3)
C17 Si1 C18 110.7(3)
O3 Si2 C23 112.7(2)
O3 Si2 C24 106.3(2)
C23 Si2 C24 115.1(3)
O3 Si2 C22 108.0(2)
C23 Si2 C22 107.5(4)
C24 Si2 C22 106.9(3)
C24 C27 H27A 109.5
C24 C27 H27B 109.5
H27A C27 H27B 109.5
C24 C27 H27C 109.5
H27A C27 H27C 109.5
H27B C27 H27C 109.5

loop_
_geom_bond_atom_site_label_1
_geom_bond_atom_site_label_2
_geom_bond_distance
C1 C2 1.538(5)
C1 C9 1.541(6)
C1 C11 1.544(5)
C1 C5 1.549(6)
C2 C3 1.530(5)
C2 H2A 0.9700
C2 H2B 0.9700
C3 C4 1.502(6)
C3 H3A 0.9700
C3 H3B 0.9700
C4 O1 1.423(6)
C4 H4A 0.9700
C4 H4B 0.9700
C5 O1 1.414(5)
C5 O2 1.414(6)
C5 C6 1.532(7)
C6 C7 1.513(7)
C6 H6A 0.9700
C6 H6B 0.9700
C7 C8 1.508(7)
C7 C10 1.520(6)
C7 H7 0.9800
C8 C9 1.539(6)
C8 H8A 0.9700
C8 H8B 0.9700
C9 C13 1.524(6)
C9 H9 0.9800
C10 C11 1.562(5)
C10 H10A 0.9700
C10 H10B 0.9700
C11 C15 1.514(5)
C11 C12 1.532(5)
C12 O3 1.419(5)
C12 C13 1.516(6)
C12 H12 0.9800
C13 H13A 0.9700
C13 H13B 0.9700
C14 O2 1.434(5)
C14 H14A 0.9600
C14 H14B 0.9600
C14 H14C 0.9600
C15 O4 1.423(4)
C15 H15A 0.9700
C15 H15B 0.9700
C16 Si1 1.844(5)
C16 H16A 0.9600
C16 H16B 0.9600
C16 H16C 0.9600
C17 Si1 1.860(5)
C17 H17A 0.9600
C17 H17B 0.9600
C17 H17C 0.9600
C18 C19 1.496(6)
C18 C21 1.501(6)
C18 C20 1.534(7)
C18 Si1 1.873(5)
C19 H19A 0.9600
C19 H19B 0.9600
C19 H19C 0.9600
C20 H20A 0.9600
C20 H20B 0.9600
C20 H20C 0.9600
C21 H21A 0.9600
C21 H21B 0.9600
C21 H21C 0.9600
C22 Si2 1.889(5)
C22 H22A 0.9600
C22 H22B 0.9600
C22 H22C 0.9600
C23 Si2 1.792(5)
C23 H23A 0.9600
C23 H23B 0.9600
C23 H23C 0.9600
C24 C27 1.489(6)
C24 C25 1.530(6)
C24 C26 1.593(7)
C24 Si2 1.831(6)
C25 H25A 0.9600
C25 H25B 0.9600
C25 H25C 0.9600
C26 H26A 0.9600
C26 H26B 0.9600
C26 H26C 0.9600
O3 Si2 1.614(3)
O4 Si1 1.637(3)
C27 H27A 0.9600
C27 H27B 0.9600
C27 H27C 0.9600

loop_
_geom_torsion_atom_site_label_1
_geom_torsion_atom_site_label_2
_geom_torsion_atom_site_label_3
_geom_torsion_atom_site_label_4
_geom_torsion
C9 C1 C2 C3 -65.7(5)
C11 C1 C2 C3 -176.4(4)
C5 C1 C2 C3 55.7(5)
C1 C2 C3 C4 -51.6(6)
C2 C3 C4 O1 50.9(6)
C2 C1 C5 O1 -60.7(6)
C9 C1 C5 O1 60.4(6)
C11 C1 C5 O1 170.9(4)
C2 C1 C5 O2 59.8(5)
C9 C1 C5 O2 -179.1(4)
C11 C1 C5 O2 -68.6(6)
C2 C1 C5 C6 -177.9(4)
C9 C1 C5 C6 -56.8(6)
C11 C1 C5 C6 53.7(6)
O1 C5 C6 C7 -115.5(5)
O2 C5 C6 C7 122.4(5)
C1 C5 C6 C7 3.9(7)
C5 C6 C7 C8 58.2(6)
C5 C6 C7 C10 -61.3(6)
C6 C7 C8 C9 -68.8(6)
C10 C7 C8 C9 49.4(7)
C7 C8 C9 C13 -99.9(6)
C7 C8 C9 C1 14.5(7)
C2 C1 C9 C13 -75.6(5)
C11 C1 C9 C13 45.4(5)
C5 C1 C9 C13 165.6(4)
C2 C1 C9 C8 165.2(4)
C11 C1 C9 C8 -73.8(5)
C5 C1 C9 C8 46.4(6)
C8 C7 C10 C11 -53.5(6)
C6 C7 C10 C11 64.8(6)
C2 C1 C11 C15 -52.5(5)
C9 C1 C11 C15 -170.3(4)
C5 C1 C11 C15 71.7(6)
C2 C1 C11 C12 70.2(5)
C9 C1 C11 C12 -47.6(4)
C5 C1 C11 C12 -165.6(4)
C2 C1 C11 C10 -174.1(4)
C9 C1 C11 C10 68.1(4)
C5 C1 C11 C10 -50.0(5)
C7 C10 C11 C15 -137.5(4)
C7 C10 C11 C12 101.9(5)
C7 C10 C11 C1 -8.6(5)
C15 C11 C12 O3 -77.2(5)
C1 C11 C12 O3 154.8(4)
C10 C11 C12 O3 41.0(5)
C15 C11 C12 C13 160.6(4)
C1 C11 C12 C13 32.6(5)
C10 C11 C12 C13 -81.3(5)
O3 C12 C13 C9 -127.4(4)
C11 C12 C13 C9 -4.0(5)
C8 C9 C13 C12 92.7(5)
C1 C9 C13 C12 -26.2(5)
C12 C11 C15 O4 -50.2(5)
C1 C11 C15 O4 68.0(5)
C10 C11 C15 O4 -170.1(3)
O2 C5 O1 C4 -54.9(6)
C6 C5 O1 C4 -177.8(5)
C1 C5 O1 C4 62.5(6)
C3 C4 O1 C5 -57.6(7)
O1 C5 O2 C14 -57.2(6)
C6 C5 O2 C14 62.2(6)
C1 C5 O2 C14 -176.9(4)
C13 C12 O3 Si2 -112.8(4)
C11 C12 O3 Si2 128.5(3)
C11 C15 O4 Si1 -164.9(3)
C15 O4 Si1 C16 -59.6(4)
C15 O4 Si1 C17 61.0(4)
C15 O4 Si1 C18 -179.9(3)
C19 C18 Si1 O4 -67.2(4)
C21 C18 Si1 O4 53.8(4)
C20 C18 Si1 O4 172.9(4)
C19 C18 Si1 C16 173.4(4)
C21 C18 Si1 C16 -65.5(5)
C20 C18 Si1 C16 53.6(5)
C19 C18 Si1 C17 51.4(5)
C21 C18 Si1 C17 172.5(4)
C20 C18 Si1 C17 -68.4(5)
C12 O3 Si2 C23 35.0(5)
C12 O3 Si2 C24 162.0(4)
C12 O3 Si2 C22 -83.7(4)
C27 C24 Si2 O3 47.2(5)
C25 C24 Si2 O3 172.2(4)
C26 C24 Si2 O3 -70.5(4)
C27 C24 Si2 C23 172.7(5)
C25 C24 Si2 C23 -62.2(5)
C26 C24 Si2 C23 55.1(5)
C27 C24 Si2 C22 -68.0(5)
C25 C24 Si2 C22 57.1(5)
C26 C24 Si2 C22 174.4(4)
